data_1569393
loop_
_publ_author_name
'Thom, Alexander J. R.'
'Turner, Gemma F.'
'Davis, Zachary H.'
'Ward, Martin R.'
'Pakamor&#x117;, Ignas'
'Hobday, Claire L.'
'Allan, David R.'
'Warren, Mark R.'
'Leung, Wai L. W.'
'Oswald, Iain D. H.'
'Morris, Russell E.'
'Moggach, Stephen A.'
'Ashbrook, Sharon E.'
'Forgan, Ross S.'

_publ_section_title
;
 Pressure-induced postsynthetic cluster anion substitution in a MIL-53
 topology scandium metal-organic framework.
;
_journal_issue 28
_journal_name_full 'Chemical science'
_journal_page_first 7716
_journal_page_last 7724
_journal_paper_doi 10.1039/d3sc00904a
_journal_volume 14
_journal_year 2023
_chemical_formula_moiety 'Sc2 C33.9 H22.2 O10, 1.6(C3 H7 N O), 0.2(C H4 O)'
_chemical_formula_sum 'C36.1 H28.4 N1.2 O11.7 Sc2'
_chemical_formula_weight 756.12
_chemical_name_common GUF-1
_space_group_crystal_system orthorhombic
_space_group_IT_number 67
_space_group_name_Hall '-C 2a 2'
_space_group_name_H-M_alt 'C m m a'
_atom_sites_solution_hydrogens mixed
_atom_sites_solution_primary dual
_audit_creation_date 2022-10-04
_audit_creation_method
;
Olex2 1.5
(compiled 2022.04.07 svn.rca3783a0 for OlexSys, GUI svn.r6498)
;
_audit_update_record
;
2022-12-01 deposited with the CCDC.	2023-06-19 downloaded from the CCDC.
;
_cell_angle_alpha 90
_cell_angle_beta 90
_cell_angle_gamma 90
_cell_formula_units_Z 2
_cell_length_a 7.3533(15)
_cell_length_b 26.584(5)
_cell_length_c 11.879(2)
_cell_measurement_pressure 230000
_cell_measurement_reflns_used 433
_cell_measurement_temperature 298
_cell_measurement_theta_max 17.4430
_cell_measurement_theta_min 2.2790
_cell_volume 2322.1(8)
_computing_cell_refinement 'CrysAlisPro 1.171.39.46 (Rigaku OD, 2018)'
_computing_data_collection 'CrysAlisPro 1.171.39.46 (Rigaku OD, 2018)'
_computing_data_reduction 'CrysAlisPro 1.171.39.46 (Rigaku OD, 2018)'
_computing_molecular_graphics 'Olex2 1.5 (Dolomanov et al., 2009)'
_computing_publication_material 'Olex2 1.5 (Dolomanov et al., 2009)'
_computing_structure_refinement 'SHELXL 2018/3 (Sheldrick, 2015)'
_computing_structure_solution 'SHELXT  (Sheldrick, 2015)'
_diffrn_ambient_pressure 230000
_diffrn_ambient_temperature 298
_diffrn_measured_fraction_theta_full 0.371
_diffrn_measured_fraction_theta_max 0.361
_diffrn_measurement_details
;
List of Runs (angles in degrees, time in seconds):

  # Type    Start    End  Width  t~exp~   \w     \q     \k     \f   Frames
#--------------------------------------------------------------------------
  1  \f    -35.00  35.00   0.20    0.40 -90.00 -11.00   0.00    --   350
  2  \w   -133.00 -85.00   0.20    0.40    --  -11.00  70.00 -24.23  240
  3  \w   -141.00 -85.00   0.20    0.40    --  -11.00  70.00 155.77  280
  4  \w   -113.00 -82.00   0.20    0.40    --   12.00  70.00 155.77  155
  5  \w   -113.00 -82.00   0.20    0.40    --   12.00  70.00 -24.23  155
  6  \w   -101.00 -41.00   0.20    0.40    --   12.00 -70.00  24.23  300
  7  \w   -102.00 -41.00   0.20    0.40    --   12.00 -70.00-155.77  305
  8  \w    -97.00 -64.00   0.20    0.40    --  -11.00 -70.00-155.77  165
  9  \w    -97.00 -64.00   0.20    0.40    --  -11.00 -70.00  24.23  165
;
_diffrn_measurement_device '4-circle diffractometer'
_diffrn_measurement_device_type 'I19-2, Diamond Light Source'
_diffrn_measurement_method '\w and \f scans'
_diffrn_radiation_type synchrotron
_diffrn_radiation_wavelength 0.4589
_diffrn_reflns_av_R_equivalents 0.0752
_diffrn_reflns_av_unetI/netI 0.0808
_diffrn_reflns_Laue_measured_fraction_full 0.371
_diffrn_reflns_Laue_measured_fraction_max 0.361
_diffrn_reflns_limit_h_max 9
_diffrn_reflns_limit_h_min -9
_diffrn_reflns_limit_k_max 26
_diffrn_reflns_limit_k_min -26
_diffrn_reflns_limit_l_max 12
_diffrn_reflns_limit_l_min -12
_diffrn_reflns_number 1401
_diffrn_reflns_point_group_measured_fraction_full 0.371
_diffrn_reflns_point_group_measured_fraction_max 0.361
_diffrn_reflns_theta_full 15.982
_diffrn_reflns_theta_max 16.678
_diffrn_reflns_theta_min 2.574
_diffrn_source synchrotron
_exptl_absorpt_coefficient_mu 0.34
_exptl_absorpt_correction_T_max 0.7442
_exptl_absorpt_correction_T_min 0.5466
_exptl_absorpt_correction_type multi-scan
_exptl_absorpt_process_details
;
SADABS-2016/2 (Bruker,2016/2) was used for absorption correction.
wR2(int) was 0.0815 before and 0.0636 after correction.
The Ratio of minimum to maximum transmission is 0.7345.
The \l/2 correction factor is Not present.
;
_exptl_crystal_colour 'clear colourless'
_exptl_crystal_colour_lustre clear
_exptl_crystal_colour_primary colourless
_exptl_crystal_density_diffrn 1.081
_exptl_crystal_description block
_exptl_crystal_F_000 778
_exptl_crystal_size_max 0.15
_exptl_crystal_size_mid 0.04
_exptl_crystal_size_min 0.04
_refine_diff_density_max 0.526
_refine_diff_density_min -0.308
_refine_diff_density_rms 0.085
_refine_ls_extinction_method none
_refine_ls_goodness_of_fit_ref 1.103
_refine_ls_hydrogen_treatment mixed
_refine_ls_matrix_type full
_refine_ls_number_parameters 55
_refine_ls_number_reflns 478
_refine_ls_number_restraints 34
_refine_ls_restrained_S_all 1.106
_refine_ls_R_factor_all 0.1256
_refine_ls_R_factor_gt 0.1025
_refine_ls_shift/su_max 1.746
_refine_ls_shift/su_mean 0.261
_refine_ls_structure_factor_coef Fsqd
_refine_ls_weighting_details 'w=1/[\s^2^(Fo^2^)+(0.2000P)^2^] where P=(Fo^2^+2Fc^2^)/3'
_refine_ls_weighting_scheme calc
_refine_ls_wR_factor_gt 0.2710
_refine_ls_wR_factor_ref 0.2879
_reflns_Friedel_coverage 0.000
_reflns_number_gt 320
_reflns_number_total 478
_reflns_threshold_expression 'I > 2\s(I)'
_cod_data_source_file d3sc00904a2.cif
_cod_data_source_block 230MPa
_cod_depositor_comments 'Adding full bibliography for 1569390--1569403.cif.'
_cod_original_cell_volume 2322.2(8)
_cod_original_sg_symbol_Hall '-C 2b 2'
_cod_original_sg_symbol_H-M 'C m m e'
_cod_original_formula_sum 'Sc2 C36.1 H28.4 N1.2 O11.7'
_cod_database_code 1569393
_shelx_space_group_comment
;
The symmetry employed for this shelxl refinement is uniquely defined
by the following loop, which should always be used as a source of
symmetry information in preference to the above space-group names.
They are only intended as comments.
;
_olex2_refinement_description
;
1. Fixed Uiso
 At 1.5 times of:
  All C(H,H,H) groups, H7 of C7, All O(H) groups
 At 1.2 times of:
  H2 of C9, H4 of C4, H3 of C3
2. Restrained distances
 O2-H2
 0.875 with sigma of 0.001
 C4-C3
 1.39 with sigma of 0.01
 C5-C4
 1.39 with sigma of 0.01
 C6-C5
 1.44 with sigma of 0.01
 C3-C2
 1.39 with sigma of 0.01
 C2-C1
 1.502 with sigma of 0.01
 O1-C1
 1.245 with sigma of 0.01
 C6-C4
 2.454 with sigma of 0.01
 C1-C3
 2.497 with sigma of 0.01
 O1-C2
 2.349 with sigma of 0.01
 C3-C5
 2.4 with sigma of 0.01
 C2-C4
 2.4 with sigma of 0.01
 O1_$1-O1
 2.213 with sigma of 0.01
 C3_$1-C3
 2.4 with sigma of 0.01
 C4-C4_$1
 2.4 with sigma of 0.01
 C4_$1-C2
 2.4 with sigma of 0.01
 C5-C3_$1
 2.4 with sigma of 0.01
 O4-C10
 1.35 with sigma of 0.01
 N1-C8 \\sim N1-C9
 with sigma of 0.02
3. Restrained planarity
 C7, O3, N1, C8, C9
 with sigma of 0.1
 C1, O1, O1_$1, C2, C5, C6, C6_$2
 with sigma of 0.01
 C2, C5, C3_$1, C3, C4_$1, C1, C6, C4
 with sigma of 0.01
4. Uiso/Uaniso restraints and constraints
C7 \\sim O3 \\sim N1 \\sim C8 \\sim C9: within 2A with sigma of 0.04 and sigma
for terminal atoms of 0.08 within 2A
Uiso(O3) = Uiso(C7) = Uiso(N1) = Uiso(C8) = Uiso(C9)
Uanis(C2) = Uanis(C5) = Uanis(C3) = Uanis(C4)
Uanis(C6) = Uanis(O1) = Uanis(C1)
Uiso(O4) = Uiso(C10)
5. Rigid body (RIGU) restrains
 C7, O3, N1, C8, C9
 with sigma for 1-2 distances of 0.004 and sigma for 1-3 distances of 0.004
6. Others
 Fixed Sof: C7(0.1) H7(0.1) O3(0.1) N1(0.2) C8(0.2) H8A(0.2) H8B(0.2) H8C(0.2)
 C9(0.1) H9A(0.1) H9B(0.1) H9C(0.1) O4(0.125) H4A(0.125) C10(0.125) H10A(0.125)
 H10B(0.125) H10C(0.125)
7.a Free rotating group:
 C7(O3,N1,C8,C9)
7.b Aromatic/amide H refined with riding coordinates:
 C3(H3), C4(H4), C7(H7)
7.c Idealised Me refined as rotating group:
 C8(H8A,H8B,H8C), C9(H9A,H9B,H9C), C10(H10A,H10B,H10C)
7.d Idealised tetrahedral OH refined as rotating group:
 O4(H4A)
;
_olex2_submission_special_instructions 'No special instructions were received'

loop_
_space_group_symop_operation_xyz
'x, y, z'
'-x, -y+1/2, z'
'-x, y+1/2, -z'
'x, -y, -z'
'x+1/2, y+1/2, z'
'-x+1/2, -y+1, z'
'-x+1/2, y+1, -z'
'x+1/2, -y+1/2, -z'
'-x, -y, -z'
'x, y-1/2, -z'
'x, -y-1/2, z'
'-x, y, z'
'-x+1/2, -y+1/2, -z'
'x+1/2, y, -z'
'x+1/2, -y, z'
'-x+1/2, y+1/2, z'

loop_
_atom_site_label
_atom_site_type_symbol
_atom_site_fract_x
_atom_site_fract_y
_atom_site_fract_z
_atom_site_U_iso_or_equiv
_atom_site_adp_type
_atom_site_occupancy
_atom_site_site_symmetry_order
_atom_site_calc_flag
_atom_site_refinement_flags_posn
_atom_site_refinement_flags_adp
_atom_site_refinement_flags_occupancy
_atom_site_disorder_assembly
_atom_site_disorder_group
Sc1 Sc 0.250000 0.250000 0.500000 0.0248(11) Uani 1 4 d S T P . .
O2 O 0.500000 0.250000 0.4181(9) 0.036(3) Uani 1 4 d DS T P . .
O1 O 0.3492(4) 0.30589(19) 0.6113(5) 0.0450(17) Uani 1 1 d D . . . .
C2 C 0.500000 0.3643(2) 0.7284(4) 0.0504(19) Uani 1 2 d DS T P . .
C6 C 0.500000 0.4830(2) 0.9661(5) 0.0450(17) Uani 1 2 d DS T P . .
C1 C 0.500000 0.3224(2) 0.6443(5) 0.0450(17) Uani 1 2 d DS T P . .
C5 C 0.500000 0.4427(2) 0.8855(4) 0.0504(19) Uani 1 2 d DS T P . .
C3 C 0.6629(5) 0.38418(18) 0.7682(4) 0.0504(19) Uani 1 1 d D . . . .
H3 H 0.772629 0.371222 0.742152 0.060 Uiso 1 1 calc R U . . .
C4 C 0.6637(5) 0.42277(18) 0.8455(4) 0.0504(19) Uani 1 1 d D . . . .
H4 H 0.773678 0.435628 0.871354 0.060 Uiso 1 1 calc R U . . .
C7 C 0.513(17) 0.2913(18) 1.095(2) 0.055(6) Uiso 0.1 1 d G U P A -1
H7 H 0.498580 0.323373 1.065233 0.083 Uiso 0.1 1 calc R U P A -1
O3 O 0.53(2) 0.2874(19) 1.198(2) 0.055(6) Uiso 0.1 1 d G U P A -1
N1 N 0.517(7) 0.2508(19) 1.0195(18) 0.055(6) Uiso 0.2 1 d DG U P A -1
C8 C 0.536(4) 0.259(2) 0.8985(17) 0.055(6) Uiso 0.2 1 d DG U P A -1
H8A H 0.477559 0.289707 0.877769 0.083 Uiso 0.2 1 calc R U P A -1
H8B H 0.480377 0.231359 0.858713 0.083 Uiso 0.2 1 calc R U P A -1
H8C H 0.662731 0.260491 0.879303 0.083 Uiso 0.2 1 calc R U P A -1
C9 C 0.505(13) 0.2002(19) 1.060(3) 0.055(6) Uiso 0.1 1 d DG U P A -1
H9A H 0.573495 0.178375 1.011555 0.083 Uiso 0.1 1 calc R U P A -1
H9B H 0.380528 0.189779 1.061520 0.083 Uiso 0.1 1 calc R U P A -1
H9C H 0.554743 0.198571 1.134996 0.083 Uiso 0.1 1 calc R U P A -1
H2 H 0.500000 0.250000 0.3444(9) 0.066 Uiso 1 4 d DS U P . .
O4 O -0.033(8) 0.455(2) 0.632(5) 0.080(14) Uiso 0.125 1 d D . P B -1
H4A H -0.139237 0.464715 0.634053 0.120 Uiso 0.125 1 calc R U P B -1
C10 C -0.01(3) 0.423(3) 0.546(6) 0.080(14) Uiso 0.125 1 d D . P B -1
H10A H 0.107861 0.427526 0.512831 0.120 Uiso 0.125 1 calc R U P B -1
H10B H -0.102148 0.428137 0.490148 0.120 Uiso 0.125 1 calc R U P B -1
H10C H -0.019017 0.388757 0.573820 0.120 Uiso 0.125 1 calc R U P B -1

loop_
_atom_site_aniso_label
_atom_site_aniso_U_11
_atom_site_aniso_U_22
_atom_site_aniso_U_33
_atom_site_aniso_U_23
_atom_site_aniso_U_13
_atom_site_aniso_U_12
Sc1 0.0173(12) 0.029(3) 0.028(3) 0.000 -0.0024(10) 0.000
O2 0.018(4) 0.062(10) 0.028(10) 0.000 0.000 0.000
O1 0.0304(19) 0.055(5) 0.050(5) -0.020(2) -0.001(2) -0.007(3)
C2 0.030(2) 0.056(5) 0.065(5) -0.027(2) 0.000 0.000
C6 0.0304(19) 0.055(5) 0.050(5) -0.020(2) -0.001(2) -0.007(3)
C1 0.0304(19) 0.055(5) 0.050(5) -0.020(2) -0.001(2) -0.007(3)
C5 0.030(2) 0.056(5) 0.065(5) -0.027(2) 0.000 0.000
C3 0.030(2) 0.056(5) 0.065(5) -0.027(2) 0.000 0.000
C4 0.030(2) 0.056(5) 0.065(5) -0.027(2) 0.000 0.000

loop_
_atom_type_symbol
_atom_type_description
_atom_type_scat_dispersion_real
_atom_type_scat_dispersion_imag
_atom_type_scat_source
C C -0.0007 0.0006 'International Tables Vol C Tables 4.2.6.8 and 6.1.1.4'
H H 0.0000 0.0000 'International Tables Vol C Tables 4.2.6.8 and 6.1.1.4'
N N -0.0008 0.0012 'International Tables Vol C Tables 4.2.6.8 and 6.1.1.4'
O O -0.0001 0.0023 'International Tables Vol C Tables 4.2.6.8 and 6.1.1.4'
Sc Sc 0.1054 0.1588 'International Tables Vol C Tables 4.2.6.8 and 6.1.1.4'

loop_
_geom_angle_atom_site_label_1
_geom_angle_atom_site_label_2
_geom_angle_atom_site_label_3
_geom_angle
_geom_angle_site_symmetry_1
_geom_angle_site_symmetry_3
_geom_angle_publ_flag
Sc1 Sc1 Sc1 180.0 2 2_655 ?
O2 Sc1 Sc1 152.1(3) . 2 ?
O2 Sc1 Sc1 152.1(3) 13_556 2_655 ?
O2 Sc1 Sc1 27.9(3) . 2_655 ?
O2 Sc1 Sc1 27.9(3) 13_556 2 ?
O2 Sc1 O2 180.0 13_556 . ?
O2 Sc1 O1 90.7(2) . 13_556 ?
O2 Sc1 O1 89.3(2) 13_556 13_556 ?
O2 Sc1 O1 90.7(2) 13_556 . ?
O2 Sc1 O1 89.3(2) . . ?
O2 Sc1 O1 90.7(2) . 7_546 ?
O2 Sc1 O1 89.3(2) . 11_565 ?
O2 Sc1 O1 90.7(2) 13_556 11_565 ?
O2 Sc1 O1 89.3(2) 13_556 7_546 ?
O1 Sc1 Sc1 69.86(10) 13_556 2 ?
O1 Sc1 Sc1 69.86(10) . 2_655 ?
O1 Sc1 Sc1 110.14(10) . 2 ?
O1 Sc1 Sc1 69.86(10) 11_565 2_655 ?
O1 Sc1 Sc1 110.14(10) 11_565 2 ?
O1 Sc1 Sc1 110.14(10) 13_556 2_655 ?
O1 Sc1 Sc1 69.86(10) 7_546 2 ?
O1 Sc1 Sc1 110.14(10) 7_546 2_655 ?
O1 Sc1 O1 90.9(3) 13_556 11_565 ?
O1 Sc1 O1 180.0 11_565 7_546 ?
O1 Sc1 O1 180.0 . 13_556 ?
O1 Sc1 O1 89.1(3) 13_556 7_546 ?
O1 Sc1 O1 89.1(3) . 11_565 ?
O1 Sc1 O1 90.9(3) . 7_546 ?
Sc1 O2 Sc1 124.2(5) 2_655 . ?
Sc1 O2 H2 117.9(3) 2_655 . ?
Sc1 O2 H2 117.9(3) . . ?
C1 O1 Sc1 138.1(4) . . ?
C3 C2 C1 120.6(3) 12_655 . ?
C3 C2 C1 120.6(3) . . ?
C3 C2 C3 118.9(5) . 12_655 ?
C6 C6 C5 179.8(5) 4_567 . ?
O1 C1 O1 124.1(7) . 12_655 ?
O1 C1 C2 117.9(3) . . ?
O1 C1 C2 117.9(3) 12_655 . ?
C4 C5 C6 120.6(3) 12_655 . ?
C4 C5 C6 120.6(3) . . ?
C4 C5 C4 118.8(6) 12_655 . ?
C2 C3 H3 119.6 . . ?
C4 C3 C2 120.8(4) . . ?
C4 C3 H3 119.6 . . ?
C5 C4 H4 119.8 . . ?
C3 C4 C5 120.4(4) . . ?
C3 C4 H4 119.8 . . ?
O3 C7 H7 119.2 . . ?
O3 C7 N1 124.7 . . ?
N1 C7 H7 115.8 . . ?
C7 N1 C8 121.4 . . ?
C7 N1 C9 120.2 . . ?
C9 N1 C8 118.4 . . ?
N1 C8 H8A 109.5 . . ?
N1 C8 H8B 109.5 . . ?
N1 C8 H8C 109.5 . . ?
H8A C8 H8B 109.5 . . ?
H8A C8 H8C 109.5 . . ?
H8B C8 H8C 109.5 . . ?
N1 C9 H9A 113.7 . . ?
N1 C9 H9B 113.7 . . ?
N1 C9 H9C 113.7 . . ?
H9A C9 H9B 105.0 . . ?
H9A C9 H9C 105.0 . . ?
H9B C9 H9C 105.0 . . ?
C10 O4 H4A 106.5 . . ?
O4 C10 H10A 108.7 . . ?
O4 C10 H10B 118.4 . . ?
O4 C10 H10C 107.7 . . ?
H10A C10 H10B 104.9 . . ?
H10A C10 H10C 107.7 . . ?
H10B C10 H10C 109.1 . . ?

loop_
_geom_bond_atom_site_label_1
_geom_bond_atom_site_label_2
_geom_bond_distance
_geom_bond_site_symmetry_2
_geom_bond_publ_flag
Sc1 Sc1 3.6767(8) 2_655 ?
Sc1 Sc1 3.6767(8) 2 ?
Sc1 O2 2.080(5) . ?
Sc1 O2 2.080(5) 13_556 ?
Sc1 O1 2.118(5) 11_565 ?
Sc1 O1 2.118(5) . ?
Sc1 O1 2.118(5) 13_556 ?
Sc1 O1 2.118(5) 7_546 ?
O2 H2 0.8750(11) . ?
O1 C1 1.255(4) . ?
C2 C1 1.498(7) . ?
C2 C3 1.391(5) 12_655 ?
C2 C3 1.391(5) . ?
C6 C6 1.213(15) 4_567 ?
C6 C5 1.435(8) . ?
C5 C4 1.398(5) . ?
C5 C4 1.398(5) 12_655 ?
C3 H3 0.9300 . ?
C3 C4 1.378(6) . ?
C4 H4 0.9300 . ?
C7 H7 0.9300 . ?
C7 O3 1.2338 . ?
C7 N1 1.4005 . ?
N1 C8 1.4597 . ?
N1 C9 1.4322 . ?
C8 H8A 0.9601 . ?
C8 H8B 0.9601 . ?
C8 H8C 0.9601 . ?
C9 H9A 0.9997 . ?
C9 H9B 0.9997 . ?
C9 H9C 0.9997 . ?
O4 H4A 0.8429 . ?
O4 C10 1.36(3) . ?
C10 H10A 0.9742 . ?
C10 H10B 0.9945 . ?
C10 H10C 0.9727 . ?

loop_
_geom_torsion_atom_site_label_1
_geom_torsion_atom_site_label_2
_geom_torsion_atom_site_label_3
_geom_torsion_atom_site_label_4
_geom_torsion
_geom_torsion_site_symmetry_1
_geom_torsion_site_symmetry_2
_geom_torsion_site_symmetry_3
_geom_torsion_site_symmetry_4
_geom_torsion_publ_flag
Sc1 O1 C1 O1 0.2(3) . . . 12_655 ?
Sc1 O1 C1 C2 -179.7(3) . . . . ?
C2 C3 C4 C5 0.0(2) . . . . ?
C6 C5 C4 C3 -179.97(19) . . . . ?
C1 C2 C3 C4 -179.99(18) . . . . ?
C3 C2 C1 O1 -0.02(13) 12_655 . . . ?
C3 C2 C1 O1 0.02(13) . . . 12_655 ?
C3 C2 C1 O1 -179.99(8) 12_655 . . 12_655 ?
C3 C2 C1 O1 179.99(8) . . . . ?
C3 C2 C3 C4 0.0(2) 12_655 . . . ?
C4 C5 C4 C3 0.1(3) 12_655 . . . ?
O3 C7 N1 C8 -167.11(8) . . . . ?
O3 C7 N1 C9 11.64(5) . . . . ?
